data_4313449
loop_
_publ_author_name
'Scott E. Harpstrite'
'Alicia A. Beatty'
'Silvia D. Collins'
'Anna Oksman'
'Daniel E. Goldberg'
'Vijay Sharma'

_publ_section_title
;
 Metalloantimalarials: Targeting of P. falciparum Strains with Novel
 Iron(III) and Gallium(III) Complexes of an Amine Phenol Ligand
;
_journal_name_full 'Inorganic Chemistry'
_journal_page_first 2294
_journal_page_last 2300
_journal_paper_doi 10.1021/ic034036e
_journal_volume 42
_journal_year 2003
_chemical_formula_sum 'C26 H40 Cl Ga N4 O6'
_chemical_formula_weight 609.79
_chemical_name_systematic
; 
 ? 
;
_space_group_IT_number 14
_symmetry_cell_setting monoclinic
_symmetry_space_group_name_Hall '-P 2yn'
_symmetry_space_group_name_H-M 'P 1 21/n 1'
_atom_sites_solution_hydrogens difmap
_atom_sites_solution_primary direct
_atom_sites_solution_secondary difmap
_audit_creation_method SHELXL-97
_cell_angle_alpha 90.00
_cell_angle_beta 103.6110(10)
_cell_angle_gamma 90.00
_cell_formula_units_Z 4
_cell_length_a 11.1232(4)
_cell_length_b 16.2188(7)
_cell_length_c 15.7708(6)
_cell_measurement_reflns_used 7970
_cell_measurement_temperature 100(2)
_cell_measurement_theta_max 28.27
_cell_measurement_theta_min 2.27
_cell_volume 2765.23(19)
_computing_cell_refinement 'Bruker SMART'
_computing_data_collection 'Bruker SMART'
_computing_data_reduction 'Bruker SHELXTL'
_computing_molecular_graphics 'Bruker SHELXTL'
_computing_publication_material 'Bruker SHELXTL'
_computing_structure_refinement 'SHELXL-97 (Sheldrick, 1997)'
_computing_structure_solution 'SHELXS-97 (Sheldrick, 1990)'
_diffrn_ambient_temperature 100(2)
_diffrn_measured_fraction_theta_full 0.999
_diffrn_measured_fraction_theta_max 0.999
_diffrn_measurement_device_type 'CCD area detector'
_diffrn_measurement_method 'phi and omega scans'
_diffrn_radiation_monochromator graphite
_diffrn_radiation_source 'fine-focus sealed tube'
_diffrn_radiation_type MoK\a
_diffrn_radiation_wavelength 0.71073
_diffrn_reflns_av_R_equivalents 0.0274
_diffrn_reflns_av_sigmaI/netI 0.0261
_diffrn_reflns_limit_h_max 14
_diffrn_reflns_limit_h_min -14
_diffrn_reflns_limit_k_max 21
_diffrn_reflns_limit_k_min -21
_diffrn_reflns_limit_l_max 21
_diffrn_reflns_limit_l_min -20
_diffrn_reflns_number 29289
_diffrn_reflns_theta_full 28.27
_diffrn_reflns_theta_max 28.27
_diffrn_reflns_theta_min 2.26
_exptl_absorpt_coefficient_mu 1.139
_exptl_absorpt_correction_T_max 1.0000
_exptl_absorpt_correction_T_min 0.9282
_exptl_absorpt_correction_type empirical
_exptl_absorpt_process_details SADABS
_exptl_crystal_colour colorless
_exptl_crystal_density_diffrn 1.465
_exptl_crystal_density_method 'not measured'
_exptl_crystal_description prism
_exptl_crystal_F_000 1280
_exptl_crystal_size_max 0.4
_exptl_crystal_size_mid 0.3
_exptl_crystal_size_min 0.3
_refine_diff_density_max 0.693
_refine_diff_density_min -0.373
_refine_diff_density_rms 0.069
_refine_ls_extinction_method none
_refine_ls_goodness_of_fit_ref 1.021
_refine_ls_hydrogen_treatment riding
_refine_ls_matrix_type full
_refine_ls_number_parameters 421
_refine_ls_number_reflns 6850
_refine_ls_number_restraints 0
_refine_ls_restrained_S_all 1.021
_refine_ls_R_factor_all 0.0361
_refine_ls_R_factor_gt 0.0308
_refine_ls_shift/su_max 0.001
_refine_ls_shift/su_mean 0.000
_refine_ls_structure_factor_coef Fsqd
_refine_ls_weighting_details 'calc w=1/[\s^2^(Fo^2^)+(0.0459P)^2^+1.6630P] where P=(Fo^2^+2Fc^2^)/3'
_refine_ls_weighting_scheme calc
_refine_ls_wR_factor_gt 0.0813
_refine_ls_wR_factor_ref 0.0851
_reflns_number_gt 6002
_reflns_number_total 6850
_reflns_threshold_expression >2sigma(I)
_cod_data_source_file ic034036esi20030114_060252_2.cif
_cod_data_source_block vs202m
_cod_depositor_comments
;
The following automatic conversions were performed:

'_symmetry_cell_setting' value 'Monoclinic' changed to 'monoclinic'
according to the built-in table from CIF Core dictionary named
'cif_core.dic' version 2.4.1 from 2010-06-29.

Automatic conversion script
Id: cif_fix_values 1646 2011-03-28 12:23:43Z adriana 
;
_cod_database_code 4313449

loop_
_symmetry_equiv_pos_as_xyz
'x, y, z'
'-x+1/2, y+1/2, -z+1/2'
'-x, -y, -z'
'x-1/2, -y-1/2, z-1/2'

loop_
_atom_site_label
_atom_site_type_symbol
_atom_site_fract_x
_atom_site_fract_y
_atom_site_fract_z
_atom_site_U_iso_or_equiv
_atom_site_adp_type
_atom_site_occupancy
_atom_site_symmetry_multiplicity
_atom_site_calc_flag
_atom_site_refinement_flags
_atom_site_disorder_assembly
_atom_site_disorder_group
Ga1 Ga 0.371148(15) -0.000503(9) 0.691280(10) 0.01208(6) Uani 1 1 d . . .
O1 O 0.21703(10) 0.02067(7) 0.72197(7) 0.0155(2) Uani 1 1 d . . .
N1 N 0.39844(12) -0.11063(8) 0.76527(8) 0.0158(3) Uani 1 1 d . . .
H1 H 0.4010 -0.1507 0.7247 0.027(5) Uiso 1 1 d R . .
C1 C 0.19527(15) 0.00486(9) 0.80074(10) 0.0153(3) Uani 1 1 d . . .
Cl1 Cl 1.08051(4) -0.25413(2) 0.55182(3) 0.02056(9) Uani 1 1 d . . .
O2 O 0.52671(10) -0.01802(7) 0.65662(7) 0.0154(2) Uani 1 1 d . . .
N2 N 0.46894(12) 0.07155(8) 0.79509(9) 0.0167(3) Uani 1 1 d . . .
H2 H 0.4140 0.0882 0.8217 0.022(5) Uiso 1 1 d R . .
C2 C 0.13226(14) 0.06337(10) 0.84040(10) 0.0176(3) Uani 1 1 d . . .
N3 N 0.35203(12) 0.11273(8) 0.62343(9) 0.0154(3) Uani 1 1 d . . .
H3 H 0.3999 0.1135 0.5877 0.031(6) Uiso 1 1 d R . .
C3 C 0.11273(15) 0.04585(11) 0.92266(11) 0.0211(3) Uani 1 1 d . . .
H3A H 0.0772 0.0854 0.9547 0.022(5) Uiso 1 1 d R . .
N4 N 0.27185(12) -0.05965(8) 0.57769(8) 0.0148(3) Uani 1 1 d . . .
H4 H 0.2453 -0.1083 0.5925 0.017(5) Uiso 1 1 d R . .
C4 C 0.15233(16) -0.02782(12) 0.96578(11) 0.0226(3) Uani 1 1 d . . .
H4A H 0.1391 -0.0368 1.0219 0.024(5) Uiso 1 1 d R . .
C5 C 0.21203(15) -0.08584(11) 0.92547(11) 0.0199(3) Uani 1 1 d . . .
H5 H 0.2427 -0.1337 0.9557 0.026(5) Uiso 1 1 d R . .
C6 C 0.23307(14) -0.07054(10) 0.84321(10) 0.0169(3) Uani 1 1 d . . .
C7 C 0.28578(15) -0.13633(10) 0.79557(11) 0.0190(3) Uani 1 1 d . . .
H7A H 0.2254 -0.1530 0.7417 0.021(5) Uiso 1 1 d R . .
H7B H 0.3122 -0.1831 0.8366 0.019(5) Uiso 1 1 d R . .
C8 C 0.51426(15) -0.11705(10) 0.83656(10) 0.0188(3) Uani 1 1 d . . .
H8A H 0.5051 -0.1683 0.8659 0.019(5) Uiso 1 1 d R . .
H8B H 0.5785 -0.1211 0.8069 0.020(5) Uiso 1 1 d R . .
C9 C 0.53733(16) -0.04463(11) 0.89933(11) 0.0208(3) Uani 1 1 d . . .
H9A H 0.4696 -0.0385 0.9231 0.022(5) Uiso 1 1 d R . .
H9B H 0.5980 -0.0593 0.9481 0.026(5) Uiso 1 1 d R . .
C10 C 0.57310(15) 0.03513(11) 0.86099(11) 0.0208(3) Uani 1 1 d . . .
H10A H 0.6415 0.0247 0.8330 0.018(5) Uiso 1 1 d R . .
H10B H 0.6026 0.0709 0.9032 0.024(5) Uiso 1 1 d R . .
C11 C 0.51013(15) 0.14616(10) 0.75503(11) 0.0200(3) Uani 1 1 d . . .
H11A H 0.5415 0.1851 0.7984 0.020(5) Uiso 1 1 d R . .
H11B H 0.5816 0.1316 0.7300 0.023(5) Uiso 1 1 d R . .
C12 C 0.40103(15) 0.17881(10) 0.68736(11) 0.0194(3) Uani 1 1 d . . .
H12A H 0.3390 0.1913 0.7162 0.017(5) Uiso 1 1 d R . .
H12B H 0.4250 0.2259 0.6602 0.023(5) Uiso 1 1 d R . .
C13 C 0.22573(15) 0.13349(10) 0.57190(11) 0.0184(3) Uani 1 1 d . . .
H13A H 0.1765 0.1357 0.6146 0.020(5) Uiso 1 1 d R . .
H13B H 0.2277 0.1849 0.5441 0.021(5) Uiso 1 1 d R . .
C14 C 0.17762(15) 0.07038(10) 0.50107(11) 0.0194(3) Uani 1 1 d . . .
H14A H 0.2313 0.0671 0.4637 0.019(5) Uiso 1 1 d R . .
H14B H 0.0982 0.0890 0.4663 0.027(5) Uiso 1 1 d R . .
C15 C 0.15551(15) -0.01553(10) 0.53285(11) 0.0177(3) Uani 1 1 d . . .
H15A H 0.1068 -0.0127 0.5713 0.011(4) Uiso 1 1 d R . .
H15B H 0.1131 -0.0492 0.4854 0.018(5) Uiso 1 1 d R . .
C16 C 0.34859(15) -0.08058(10) 0.51478(10) 0.0180(3) Uani 1 1 d . . .
H16A H 0.3741 -0.0284 0.4970 0.019(5) Uiso 1 1 d R . .
H16B H 0.2952 -0.1074 0.4667 0.020(5) Uiso 1 1 d R . .
C17 C 0.46236(15) -0.12877(10) 0.55684(10) 0.0171(3) Uani 1 1 d . . .
C18 C 0.48477(16) -0.20678(10) 0.52621(11) 0.0215(3) Uani 1 1 d . . .
H18 H 0.4224 -0.2281 0.4815 0.021(5) Uiso 1 1 d R . .
C19 C 0.59583(17) -0.24680(10) 0.56070(12) 0.0244(4) Uani 1 1 d . . .
H19 H 0.6053 -0.3023 0.5383 0.035(6) Uiso 1 1 d R . .
C20 C 0.68510(16) -0.20819(11) 0.62427(12) 0.0230(3) Uani 1 1 d . . .
H20 H 0.7560 -0.2338 0.6464 0.033(6) Uiso 1 1 d R . .
C21 C 0.66690(15) -0.13039(10) 0.65736(11) 0.0185(3) Uani 1 1 d . . .
O21 O 1.15296(18) -0.32300(15) 0.5903(2) 0.0365(7) Uani 0.77 1 d P A 1
O21A O 1.0909(19) -0.3354(7) 0.5643(8) 0.120(7) Uani 0.23 1 d P A 2
C22 C 0.55093(14) -0.09139(9) 0.62487(10) 0.0153(3) Uani 1 1 d . . .
O22 O 1.0911(4) -0.1912(3) 0.6153(3) 0.0378(10) Uani 0.77 1 d P A 1
O22A O 1.0481(15) -0.1963(10) 0.6176(11) 0.061(5) Uani 0.23 1 d P A 2
C23 C 0.08294(16) 0.14143(10) 0.79309(11) 0.0205(3) Uani 1 1 d . . .
H23A H 0.0778 0.1817 0.8361 0.023(5) Uiso 1 1 d R . .
H23B H 0.1412 0.1614 0.7618 0.020(5) Uiso 1 1 d R . .
O23 O 1.1290(3) -0.2251(3) 0.4801(3) 0.0359(8) Uani 0.77 1 d P A 1
O23A O 1.0759(15) -0.2124(10) 0.4753(11) 0.064(5) Uani 0.23 1 d P A 2
C24 C -0.04086(18) 0.12770(13) 0.72779(14) 0.0328(4) Uani 1 1 d . . .
H24A H -0.0971 0.1135 0.7580 0.033(6) Uiso 1 1 d R . .
H24B H -0.0738 0.1769 0.6946 0.041(7) Uiso 1 1 d R . .
H24C H -0.0269 0.0884 0.6840 0.050(8) Uiso 1 1 d R . .
O24 O 0.95311(15) -0.28009(10) 0.52163(12) 0.0275(4) Uani 0.77 1 d P A 1
O24A O 1.2138(16) -0.2334(10) 0.5969(14) 0.181(10) Uani 0.23 1 d P A 2
C25 C 0.76763(16) -0.08453(11) 0.72075(12) 0.0226(3) Uani 1 1 d . . .
H25A H 0.7320 -0.0611 0.7644 0.041(7) Uiso 1 1 d R . .
H25B H 0.7813 -0.0376 0.6897 0.037(6) Uiso 1 1 d R . .
C26 C 0.8851(2) -0.13163(16) 0.75924(19) 0.0497(6) Uani 1 1 d . . .
H26A H 0.8595 -0.1831 0.7848 0.064(9) Uiso 1 1 d R . .
H26B H 0.9386 -0.0988 0.8039 0.063(9) Uiso 1 1 d R . .
H26C H 0.9203 -0.1469 0.7010 0.082(11) Uiso 1 1 d R . .

loop_
_atom_site_aniso_label
_atom_site_aniso_U_11
_atom_site_aniso_U_22
_atom_site_aniso_U_33
_atom_site_aniso_U_23
_atom_site_aniso_U_13
_atom_site_aniso_U_12
Ga1 0.01279(9) 0.01098(9) 0.01239(9) 0.00013(6) 0.00280(7) 0.00035(6)
O1 0.0155(5) 0.0178(5) 0.0142(5) 0.0023(4) 0.0056(4) 0.0017(4)
N1 0.0186(6) 0.0145(6) 0.0145(6) -0.0003(5) 0.0042(5) 0.0011(5)
C1 0.0129(7) 0.0191(8) 0.0138(7) 0.0000(5) 0.0031(6) -0.0031(5)
Cl1 0.0241(2) 0.01691(18) 0.01863(18) 0.00336(14) 0.00088(15) -0.00148(14)
O2 0.0147(5) 0.0141(5) 0.0182(5) -0.0016(4) 0.0052(4) 0.0008(4)
N2 0.0151(6) 0.0158(6) 0.0185(6) -0.0019(5) 0.0028(5) 0.0011(5)
C2 0.0139(7) 0.0207(8) 0.0184(7) -0.0014(6) 0.0045(6) -0.0019(6)
N3 0.0144(6) 0.0138(6) 0.0184(6) 0.0009(5) 0.0046(5) 0.0000(5)
C3 0.0172(8) 0.0278(9) 0.0197(8) -0.0029(7) 0.0072(6) -0.0014(6)
N4 0.0153(6) 0.0140(6) 0.0152(6) 0.0006(5) 0.0036(5) -0.0010(5)
C4 0.0182(8) 0.0342(9) 0.0165(8) 0.0036(7) 0.0065(6) -0.0028(7)
C5 0.0169(7) 0.0234(8) 0.0191(8) 0.0048(6) 0.0036(6) -0.0032(6)
C6 0.0146(7) 0.0188(7) 0.0174(7) 0.0008(6) 0.0038(6) -0.0030(6)
C7 0.0216(8) 0.0145(7) 0.0211(8) 0.0020(6) 0.0055(6) -0.0026(6)
C8 0.0197(8) 0.0190(8) 0.0173(7) 0.0042(6) 0.0034(6) 0.0046(6)
C9 0.0188(8) 0.0273(9) 0.0155(7) 0.0021(6) 0.0023(6) 0.0025(6)
C10 0.0182(8) 0.0237(8) 0.0179(8) -0.0027(6) -0.0013(6) 0.0000(6)
C11 0.0200(8) 0.0160(7) 0.0230(8) -0.0030(6) 0.0033(6) -0.0038(6)
C12 0.0207(8) 0.0124(7) 0.0249(8) -0.0004(6) 0.0053(6) -0.0017(6)
C13 0.0163(7) 0.0170(7) 0.0212(8) 0.0054(6) 0.0034(6) 0.0032(6)
C14 0.0174(7) 0.0215(8) 0.0179(7) 0.0051(6) 0.0016(6) 0.0016(6)
C15 0.0143(7) 0.0212(8) 0.0165(7) 0.0006(6) 0.0018(6) -0.0012(6)
C16 0.0190(8) 0.0206(8) 0.0147(7) -0.0020(6) 0.0049(6) -0.0004(6)
C17 0.0191(7) 0.0168(7) 0.0176(7) -0.0001(6) 0.0088(6) -0.0001(6)
C18 0.0245(8) 0.0203(8) 0.0230(8) -0.0046(6) 0.0120(7) -0.0042(6)
C19 0.0307(9) 0.0145(7) 0.0342(9) -0.0024(7) 0.0202(8) 0.0012(6)
C20 0.0207(8) 0.0204(8) 0.0313(9) 0.0041(7) 0.0130(7) 0.0060(6)
C21 0.0172(7) 0.0199(8) 0.0205(7) 0.0032(6) 0.0088(6) 0.0028(6)
O21 0.0197(9) 0.0307(14) 0.0589(17) 0.0228(12) 0.0090(9) 0.0107(8)
O21A 0.30(2) 0.023(4) 0.067(8) -0.015(5) 0.105(12) -0.049(10)
C22 0.0176(7) 0.0143(7) 0.0163(7) 0.0021(6) 0.0087(6) 0.0014(6)
O22 0.050(2) 0.0355(16) 0.0306(13) -0.0167(11) 0.0161(14) -0.0222(17)
O22A 0.104(13) 0.046(9) 0.028(5) 0.000(5) 0.002(8) 0.048(8)
C23 0.0208(8) 0.0196(8) 0.0231(8) -0.0011(6) 0.0094(6) 0.0021(6)
O23 0.0596(19) 0.0282(19) 0.0233(12) 0.0000(12) 0.0165(15) -0.0152(14)
O23A 0.147(16) 0.021(5) 0.026(5) 0.002(3) 0.020(10) -0.010(9)
C24 0.0279(10) 0.0341(10) 0.0329(10) 0.0068(8) 0.0004(8) 0.0047(8)
O24 0.0151(7) 0.0236(8) 0.0366(9) 0.0009(7) -0.0086(7) -0.0030(6)
O24A 0.129(13) 0.111(12) 0.23(2) 0.069(12) -0.103(13) -0.060(10)
C25 0.0184(8) 0.0257(9) 0.0239(8) 0.0003(7) 0.0053(7) 0.0041(6)
C26 0.0309(11) 0.0442(14) 0.0632(16) -0.0056(12) -0.0109(11) 0.0100(10)

loop_
_atom_type_symbol
_atom_type_description
_atom_type_scat_dispersion_real
_atom_type_scat_dispersion_imag
_atom_type_scat_source
C C 0.0033 0.0016 'International Tables Vol C Tables 4.2.6.8 and 6.1.1.4'
H H 0.0000 0.0000 'International Tables Vol C Tables 4.2.6.8 and 6.1.1.4'
N N 0.0061 0.0033 'International Tables Vol C Tables 4.2.6.8 and 6.1.1.4'
O O 0.0106 0.0060 'International Tables Vol C Tables 4.2.6.8 and 6.1.1.4'
Cl Cl 0.1484 0.1585 'International Tables Vol C Tables 4.2.6.8 and 6.1.1.4'
Ga Ga 0.2307 1.6083 'International Tables Vol C Tables 4.2.6.8 and 6.1.1.4'

loop_
_geom_angle_atom_site_label_1
_geom_angle_atom_site_label_2
_geom_angle_atom_site_label_3
_geom_angle
_geom_angle_site_symmetry_1
_geom_angle_site_symmetry_3
_geom_angle_publ_flag
O1 Ga1 O2 177.54(5) . . ?
O1 Ga1 N2 91.92(5) . . ?
O2 Ga1 N2 88.20(5) . . ?
O1 Ga1 N4 88.57(5) . . ?
O2 Ga1 N4 91.01(5) . . ?
N2 Ga1 N4 172.95(5) . . ?
O1 Ga1 N3 89.01(5) . . ?
O2 Ga1 N3 88.56(5) . . ?
N2 Ga1 N3 83.27(5) . . ?
N4 Ga1 N3 89.71(5) . . ?
O1 Ga1 N1 91.87(5) . . ?
O2 Ga1 N1 90.57(5) . . ?
N2 Ga1 N1 93.39(5) . . ?
N4 Ga1 N1 93.62(5) . . ?
N3 Ga1 N1 176.57(5) . . ?
C1 O1 Ga1 124.37(10) . . ?
C8 N1 C7 112.08(12) . . ?
C8 N1 Ga1 117.27(10) . . ?
C7 N1 Ga1 112.81(10) . . ?
O1 C1 C6 120.38(14) . . ?
O1 C1 C2 119.84(14) . . ?
C6 C1 C2 119.77(14) . . ?
O21A Cl1 O23A 126.9(8) . . ?
O21A Cl1 O22 128.2(6) . . ?
O23A Cl1 O22 104.2(7) . . ?
O21A Cl1 O21 31.0(8) . . ?
O23A Cl1 O21 131.3(6) . . ?
O22 Cl1 O21 108.7(3) . . ?
O21A Cl1 O23 113.8(6) . . ?
O23A Cl1 O23 25.0(6) . . ?
O22 Cl1 O23 109.6(3) . . ?
O21 Cl1 O23 108.10(19) . . ?
O21A Cl1 O24 78.8(9) . . ?
O23A Cl1 O24 91.3(7) . . ?
O22 Cl1 O24 110.75(17) . . ?
O21 Cl1 O24 108.88(11) . . ?
O23 Cl1 O24 110.80(19) . . ?
O21A Cl1 O22A 122.7(8) . . ?
O23A Cl1 O22A 109.5(9) . . ?
O22 Cl1 O22A 19.2(7) . . ?
O21 Cl1 O22A 113.5(6) . . ?
O23 Cl1 O22A 122.1(6) . . ?
O24 Cl1 O22A 91.9(7) . . ?
O21A Cl1 O24A 96.2(11) . . ?
O23A Cl1 O24A 97.6(10) . . ?
O22 Cl1 O24A 66.5(10) . . ?
O21 Cl1 O24A 65.4(6) . . ?
O23 Cl1 O24A 78.0(9) . . ?
O24 Cl1 O24A 171.0(8) . . ?
O22A Cl1 O24A 84.5(11) . . ?
C22 O2 Ga1 120.12(10) . . ?
C10 N2 C11 110.70(13) . . ?
C10 N2 Ga1 120.07(10) . . ?
C11 N2 Ga1 106.09(10) . . ?
C3 C2 C1 118.56(15) . . ?
C3 C2 C23 120.93(15) . . ?
C1 C2 C23 120.46(14) . . ?
C12 N3 C13 110.88(12) . . ?
C12 N3 Ga1 107.86(9) . . ?
C13 N3 Ga1 116.33(10) . . ?
C4 C3 C2 121.88(16) . . ?
C16 N4 C15 111.07(12) . . ?
C16 N4 Ga1 113.72(10) . . ?
C15 N4 Ga1 113.93(10) . . ?
C5 C4 C3 119.18(15) . . ?
C4 C5 C6 120.56(16) . . ?
C5 C6 C1 120.00(15) . . ?
C5 C6 C7 120.67(15) . . ?
C1 C6 C7 119.11(14) . . ?
N1 C7 C6 114.54(13) . . ?
N1 C8 C9 114.72(13) . . ?
C8 C9 C10 114.76(14) . . ?
N2 C10 C9 112.51(13) . . ?
N2 C11 C12 107.99(13) . . ?
N3 C12 C11 109.40(13) . . ?
N3 C13 C14 111.96(13) . . ?
C13 C14 C15 115.60(14) . . ?
N4 C15 C14 113.80(13) . . ?
N4 C16 C17 112.28(13) . . ?
C18 C17 C22 120.15(15) . . ?
C18 C17 C16 121.24(15) . . ?
C22 C17 C16 118.49(14) . . ?
C19 C18 C17 120.17(16) . . ?
C20 C19 C18 119.54(16) . . ?
C19 C20 C21 122.45(16) . . ?
C20 C21 C22 117.80(15) . . ?
C20 C21 C25 122.78(15) . . ?
C22 C21 C25 119.28(14) . . ?
O2 C22 C17 119.91(14) . . ?
O2 C22 C21 120.35(14) . . ?
C17 C22 C21 119.70(14) . . ?
C2 C23 C24 112.12(15) . . ?
C21 C25 C26 116.96(16) . . ?

loop_
_geom_bond_atom_site_label_1
_geom_bond_atom_site_label_2
_geom_bond_distance
_geom_bond_site_symmetry_2
_geom_bond_publ_flag
Ga1 O1 1.9187(11) . ?
Ga1 O2 1.9542(11) . ?
Ga1 N2 2.0954(13) . ?
Ga1 N4 2.1019(13) . ?
Ga1 N3 2.1109(13) . ?
Ga1 N1 2.1160(13) . ?
O1 C1 1.3450(19) . ?
N1 C8 1.501(2) . ?
N1 C7 1.501(2) . ?
C1 C6 1.410(2) . ?
C1 C2 1.410(2) . ?
Cl1 O21A 1.333(12) . ?
Cl1 O23A 1.374(17) . ?
Cl1 O22 1.415(5) . ?
Cl1 O21 1.426(2) . ?
Cl1 O23 1.442(5) . ?
Cl1 O24 1.4472(16) . ?
Cl1 O22A 1.503(18) . ?
Cl1 O24A 1.523(14) . ?
O2 C22 1.3428(18) . ?
N2 C10 1.485(2) . ?
N2 C11 1.486(2) . ?
C2 C3 1.394(2) . ?
C2 C23 1.506(2) . ?
N3 C12 1.484(2) . ?
N3 C13 1.487(2) . ?
C3 C4 1.394(3) . ?
N4 C16 1.492(2) . ?
N4 C15 1.502(2) . ?
C4 C5 1.389(3) . ?
C5 C6 1.394(2) . ?
C6 C7 1.501(2) . ?
C8 C9 1.519(2) . ?
C9 C10 1.520(2) . ?
C11 C12 1.511(2) . ?
C13 C14 1.517(2) . ?
C14 C15 1.520(2) . ?
C16 C17 1.502(2) . ?
C17 C18 1.397(2) . ?
C17 C22 1.411(2) . ?
C18 C19 1.388(3) . ?
C19 C20 1.384(3) . ?
C20 C21 1.398(2) . ?
C21 C22 1.420(2) . ?
C21 C25 1.510(2) . ?
C23 C24 1.529(3) . ?
C25 C26 1.512(3) . ?
